data_7122076
loop_
_publ_author_name
'Batisse, Chlo\'e'
'Panossian, Armen'
'Hanquet, Gilles'
'Leroux, Fr\'ed\'eric R'

_publ_section_title
;
 Access towards enantiopure \a,\a-difluoromethyl alcohols by means of
 sulfoxides as traceless chiral auxiliaries.
;
_journal_issue 74
_journal_name_full 'Chemical communications (Cambridge, England)'
_journal_page_first 10423
_journal_page_last 10426
_journal_paper_doi 10.1039/c8cc05571h
_journal_volume 54
_journal_year 2018
_chemical_absolute_configuration rmad
_chemical_formula_moiety 'C8 H8 F2 O S'
_chemical_formula_sum 'C8 H8 F2 O S'
_chemical_formula_weight 190.20
_space_group_crystal_system orthorhombic
_space_group_IT_number 19
_space_group_name_Hall 'P 2ac 2ab'
_space_group_name_H-M_alt 'P 21 21 21'
_symmetry_space_group_name_Hall 'P 2ac 2ab'
_symmetry_space_group_name_H-M 'P 21 21 21'
_atom_sites_solution_hydrogens geom
_atom_sites_solution_primary direct
_atom_sites_solution_secondary difmap
_audit_creation_method SHELXL-2014/7
_audit_update_record
;
2018-07-10 deposited with the CCDC.
2018-08-01 downloaded from the CCDC.
;
_cell_angle_alpha 90
_cell_angle_beta 90
_cell_angle_gamma 90
_cell_formula_units_Z 4
_cell_length_a 4.91110(10)
_cell_length_b 8.9793(2)
_cell_length_c 18.9180(4)
_cell_measurement_reflns_used 13041
_cell_measurement_temperature 173(2)
_cell_measurement_theta_max 27.485
_cell_measurement_theta_min 0.998
_cell_volume 834.25(3)
_computing_cell_refinement 'Denzo (Otwinowski & Minor, 1997)'
_computing_data_collection 'Collect (Nonius B.V., 1998)'
_computing_data_reduction 'Denzo (Otwinowski & Minor, 1997)'
_computing_molecular_graphics 'Mercury (Macrae et al., 2008)'
_computing_publication_material 'SHELXL-2014/7 (Sheldrick, 2014)'
_computing_structure_refinement 'SHELXL-2014/7 (Sheldrick, 2014)'
_computing_structure_solution 'SHELXL-2014/7 (Sheldrick, 2014)'
_diffrn_ambient_temperature 173(2)
_diffrn_measured_fraction_theta_full 0.999
_diffrn_measured_fraction_theta_max 0.999
_diffrn_measurement_device_type KappaCCD
_diffrn_measurement_method 'phi and omega scans'
_diffrn_radiation_monochromator graphite
_diffrn_radiation_type MoK\a
_diffrn_radiation_wavelength 0.71073
_diffrn_reflns_av_R_equivalents 0.0603
_diffrn_reflns_av_unetI/netI 0.0234
_diffrn_reflns_Laue_measured_fraction_full 0.999
_diffrn_reflns_Laue_measured_fraction_max 0.999
_diffrn_reflns_limit_h_max 6
_diffrn_reflns_limit_h_min -6
_diffrn_reflns_limit_k_max 11
_diffrn_reflns_limit_k_min -11
_diffrn_reflns_limit_l_max 24
_diffrn_reflns_limit_l_min -24
_diffrn_reflns_number 19783
_diffrn_reflns_point_group_measured_fraction_full 0.999
_diffrn_reflns_point_group_measured_fraction_max 0.999
_diffrn_reflns_theta_full 25.242
_diffrn_reflns_theta_max 27.475
_diffrn_reflns_theta_min 2.153
_diffrn_source 'sealed tube'
_exptl_absorpt_coefficient_mu 0.367
_exptl_absorpt_correction_type none
_exptl_crystal_colour colorless
_exptl_crystal_density_diffrn 1.514
_exptl_crystal_description prism
_exptl_crystal_F_000 392
_exptl_crystal_size_max 0.340
_exptl_crystal_size_mid 0.180
_exptl_crystal_size_min 0.120
_refine_diff_density_max 0.422
_refine_diff_density_min -0.414
_refine_diff_density_rms 0.124
_refine_ls_abs_structure_details
;
 Flack x determined using 693 quotients [(I+)-(I-)]/[(I+)+(I-)]
 (Parsons, Flack and Wagner, Acta Cryst. B69 (2013) 249-259).
;
_refine_ls_abs_structure_Flack -0.01(3)
_refine_ls_extinction_coef 0.058(8)
_refine_ls_extinction_expression Fc^*^=kFc[1+0.001xFc^2^\l^3^/sin(2\q)]^-1/4^
_refine_ls_extinction_method 'SHELXL-2014/7 (Sheldrick 2014'
_refine_ls_goodness_of_fit_ref 1.140
_refine_ls_hydrogen_treatment constr
_refine_ls_matrix_type full
_refine_ls_number_parameters 111
_refine_ls_number_reflns 1924
_refine_ls_number_restraints 0
_refine_ls_restrained_S_all 1.140
_refine_ls_R_factor_all 0.0388
_refine_ls_R_factor_gt 0.0327
_refine_ls_shift/su_max 0.000
_refine_ls_shift/su_mean 0.000
_refine_ls_structure_factor_coef Fsqd
_refine_ls_weighting_details 'w=1/[\s^2^(Fo^2^)+(0.0577P)^2^+0.0931P] where P=(Fo^2^+2Fc^2^)/3'
_refine_ls_weighting_scheme calc
_refine_ls_wR_factor_gt 0.0845
_refine_ls_wR_factor_ref 0.0926
_reflns_Friedel_coverage 0.664
_reflns_Friedel_fraction_full 1.000
_reflns_Friedel_fraction_max 1.000
_reflns_number_gt 1817
_reflns_number_total 1924
_reflns_threshold_expression 'I > 2\s(I)'
_cod_data_source_file c8cc05571h2.cif
_cod_data_source_block flcb171121
_cod_depositor_comments 'Adding full bibliography for 7122076.cif.'
_cod_database_code 7122076
_shelx_shelxl_version_number 2014/7
_shelx_space_group_comment
;
The symmetry employed for this shelxl refinement is uniquely defined
by the following loop, which should always be used as a source of
symmetry information in preference to the above space-group names.
They are only intended as comments.
;
_shelx_estimated_absorpt_t_min 0.886
_shelx_estimated_absorpt_t_max 0.957

loop_
_space_group_symop_operation_xyz
'x, y, z'
'-x+1/2, -y, z+1/2'
'x+1/2, -y+1/2, -z'
'-x, y+1/2, -z+1/2'

loop_
_atom_site_label
_atom_site_type_symbol
_atom_site_fract_x
_atom_site_fract_y
_atom_site_fract_z
_atom_site_U_iso_or_equiv
_atom_site_adp_type
_atom_site_occupancy
_atom_site_site_symmetry_order
_atom_site_calc_flag
_atom_site_refinement_flags_posn
_atom_site_refinement_flags_adp
C1 C 0.2954(4) 0.0081(3) 0.08995(11) 0.0251(5) Uani 1 1 d . .
C2 C 0.3647(5) -0.1249(3) 0.12227(13) 0.0301(6) Uani 1 1 d . .
H2 H 0.2853 -0.2159 0.1071 0.036 Uiso 1 1 calc R U
C3 C 0.5516(7) -0.1233(3) 0.17713(12) 0.0331(5) Uani 1 1 d . .
H3 H 0.5992 -0.2143 0.1996 0.040 Uiso 1 1 calc R U
C4 C 0.6711(5) 0.0084(3) 0.20009(12) 0.0311(5) Uani 1 1 d . .
C5 C 0.6002(6) 0.1403(3) 0.16599(13) 0.0339(6) Uani 1 1 d . .
H5 H 0.6829 0.2311 0.1802 0.041 Uiso 1 1 calc R U
C6 C 0.4106(6) 0.1412(3) 0.11153(13) 0.0312(5) Uani 1 1 d . .
H6 H 0.3606 0.2321 0.0894 0.037 Uiso 1 1 calc R U
C7 C 0.8731(6) 0.0087(4) 0.26001(14) 0.0426(7) Uani 1 1 d . .
H7A H 0.8576 -0.0846 0.2866 0.064 Uiso 1 1 calc R U
H7B H 0.8352 0.0929 0.2915 0.064 Uiso 1 1 calc R U
H7C H 1.0579 0.0180 0.2410 0.064 Uiso 1 1 calc R U
C8 C 0.3052(5) -0.0265(3) -0.05085(12) 0.0284(5) Uani 1 1 d . .
H8 H 0.4080 -0.1206 -0.0415 0.034 Uiso 1 1 calc R U
O1 O -0.1121(3) -0.12677(19) 0.02154(9) 0.0323(4) Uani 1 1 d . .
F1 F 0.1626(3) -0.03476(19) -0.11216(7) 0.0418(4) Uani 1 1 d . .
F2 F 0.4747(3) 0.09138(18) -0.05695(8) 0.0398(4) Uani 1 1 d . .
S1 S 0.05396(11) 0.01155(6) 0.01944(3) 0.0257(2) Uani 1 1 d . .

loop_
_atom_site_aniso_label
_atom_site_aniso_U_11
_atom_site_aniso_U_22
_atom_site_aniso_U_33
_atom_site_aniso_U_23
_atom_site_aniso_U_13
_atom_site_aniso_U_12
C1 0.0233(11) 0.0287(11) 0.0233(10) -0.0001(9) 0.0019(8) 0.0011(11)
C2 0.0330(14) 0.0265(12) 0.0307(12) 0.0014(10) 0.0006(10) -0.0005(10)
C3 0.0378(14) 0.0334(12) 0.0280(11) 0.0046(9) 0.0021(11) 0.0066(12)
C4 0.0264(11) 0.0434(14) 0.0236(11) -0.0032(11) 0.0027(9) 0.0049(12)
C5 0.0367(15) 0.0335(13) 0.0316(12) -0.0040(10) -0.0035(11) -0.0041(12)
C6 0.0364(14) 0.0267(11) 0.0306(11) 0.0015(10) -0.0027(11) 0.0011(11)
C7 0.0376(14) 0.0607(19) 0.0296(12) -0.0036(13) -0.0059(11) 0.0064(15)
C8 0.0274(11) 0.0296(12) 0.0282(11) 0.0035(10) -0.0008(10) -0.0035(10)
O1 0.0257(9) 0.0328(9) 0.0383(9) -0.0005(8) 0.0012(8) -0.0069(7)
F1 0.0465(9) 0.0529(10) 0.0259(7) -0.0015(7) -0.0028(7) -0.0075(8)
F2 0.0378(9) 0.0418(8) 0.0398(8) 0.0067(7) 0.0027(7) -0.0135(8)
S1 0.0224(3) 0.0266(3) 0.0282(3) 0.0004(2) -0.0012(2) 0.0010(2)

loop_
_atom_type_symbol
_atom_type_description
_atom_type_scat_dispersion_real
_atom_type_scat_dispersion_imag
_atom_type_scat_source
C C 0.0033 0.0016 'International Tables Vol C Tables 4.2.6.8 and 6.1.1.4'
H H 0.0000 0.0000 'International Tables Vol C Tables 4.2.6.8 and 6.1.1.4'
O O 0.0106 0.0060 'International Tables Vol C Tables 4.2.6.8 and 6.1.1.4'
F F 0.0171 0.0103 'International Tables Vol C Tables 4.2.6.8 and 6.1.1.4'
S S 0.1246 0.1234 'International Tables Vol C Tables 4.2.6.8 and 6.1.1.4'

loop_
_geom_angle_atom_site_label_1
_geom_angle_atom_site_label_2
_geom_angle_atom_site_label_3
_geom_angle
C6 C1 C2 120.9(2)
C6 C1 S1 118.52(18)
C2 C1 S1 120.55(18)
C1 C2 C3 119.0(2)
C1 C2 H2 120.5
C3 C2 H2 120.5
C2 C3 C4 121.5(2)
C2 C3 H3 119.2
C4 C3 H3 119.2
C3 C4 C5 118.2(2)
C3 C4 C7 121.0(2)
C5 C4 C7 120.8(3)
C6 C5 C4 121.1(2)
C6 C5 H5 119.5
C4 C5 H5 119.5
C1 C6 C5 119.2(2)
C1 C6 H6 120.4
C5 C6 H6 120.4
C4 C7 H7A 109.5
C4 C7 H7B 109.5
H7A C7 H7B 109.5
C4 C7 H7C 109.5
H7A C7 H7C 109.5
H7B C7 H7C 109.5
F2 C8 F1 106.71(18)
F2 C8 S1 109.15(17)
F1 C8 S1 106.31(16)
F2 C8 H8 111.5
F1 C8 H8 111.5
S1 C8 H8 111.5
O1 S1 C1 109.27(11)
O1 S1 C8 103.37(10)
C1 S1 C8 95.23(10)

loop_
_geom_bond_atom_site_label_1
_geom_bond_atom_site_label_2
_geom_bond_distance
C1 C6 1.383(3)
C1 C2 1.384(3)
C1 S1 1.785(2)
C2 C3 1.386(4)
C2 H2 0.9500
C3 C4 1.390(4)
C3 H3 0.9500
C4 C5 1.393(4)
C4 C7 1.506(3)
C5 C6 1.389(4)
C5 H5 0.9500
C6 H6 0.9500
C7 H7A 0.9800
C7 H7B 0.9800
C7 H7C 0.9800
C8 F2 1.352(3)
C8 F1 1.357(3)
C8 S1 1.846(2)
C8 H8 1.0000
O1 S1 1.4863(17)

loop_
_geom_torsion_atom_site_label_1
_geom_torsion_atom_site_label_2
_geom_torsion_atom_site_label_3
_geom_torsion_atom_site_label_4
_geom_torsion
C6 C1 C2 C3 0.3(4)
S1 C1 C2 C3 -179.6(2)
C1 C2 C3 C4 -0.2(4)
C2 C3 C4 C5 -0.6(4)
C2 C3 C4 C7 179.7(2)
C3 C4 C5 C6 1.4(4)
C7 C4 C5 C6 -178.9(2)
C2 C1 C6 C5 0.6(4)
S1 C1 C6 C5 -179.5(2)
C4 C5 C6 C1 -1.4(4)
C6 C1 S1 O1 -160.22(19)
C2 C1 S1 O1 19.7(2)
C6 C1 S1 C8 93.6(2)
C2 C1 S1 C8 -86.5(2)
F2 C8 S1 O1 -178.64(15)
F1 C8 S1 O1 66.61(18)
F2 C8 S1 C1 -67.39(17)
F1 C8 S1 C1 177.86(18)
